data_7200718
loop_
_publ_author_name
'Verdan, Simon'
'Melich, Xavier'
'Bernardinelli, G\'erald'
'Williams, Alan F.'

_publ_section_title
;
 Molecular bricklaying II. : Anion and chain length effects in
 bisbenzimidazolonium salts
;
_journal_issue 7
_journal_name_full CrystEngComm
_journal_page_first 1416
_journal_paper_doi 10.1039/b820737b
_journal_volume 11
_journal_year 2009
_chemical_formula_moiety 'C16 H16 N4, O4 S, 5(H2 O)'
_chemical_formula_sum 'C16 H26 N4 O9 S'
_chemical_formula_weight 450.5
_space_group_IT_number 2
_symmetry_cell_setting triclinic
_symmetry_space_group_name_Hall '-P 1'
_symmetry_space_group_name_H-M 'P -1'
_audit_conform_dict_name cif_core.dic
_audit_conform_dict_version 2.0.1
_audit_creation_date 2004-02-24
_audit_creation_method from_xtal_archive_file_using_CIFIO
_audit_update_record 2009-01-16
_cell_angle_alpha 91.974(9)
_cell_angle_beta 98.439(9)
_cell_angle_gamma 106.408(8)
_cell_formula_units_Z 2
_cell_length_a 7.2622(5)
_cell_length_b 8.5933(6)
_cell_length_c 17.3746(13)
_cell_measurement_reflns_used 7459
_cell_measurement_temperature 200
_cell_measurement_theta_max 27.7
_cell_measurement_theta_min 2.85
_cell_volume 1025.57(14)
_computing_cell_refinement 'CELL (Stoe & Cie, 1999)'
_computing_data_collection 'EXPOSE (Stoe & Cie, 1999)'
_computing_data_reduction 'XRED (Stoe & Cie, 1999)'
_computing_molecular_graphics xtal_gx3
_computing_publication_material xtal_CIFIO
_computing_structure_refinement xtal_CRYLSQ
_computing_structure_solution SIR97
_diffrn_detector_area_resol_mean 6
_diffrn_measured_fraction_theta_full 1.0
_diffrn_measured_fraction_theta_max 1.0
_diffrn_measurement_device_type 'Stoe Ipds'
_diffrn_measurement_method \f
_diffrn_radiation_type MoK\a
_diffrn_radiation_wavelength .71073
_diffrn_reflns_av_R_equivalents .053
_diffrn_reflns_limit_h_max 9
_diffrn_reflns_limit_h_min -9
_diffrn_reflns_limit_k_max 11
_diffrn_reflns_limit_k_min -11
_diffrn_reflns_limit_l_max 22
_diffrn_reflns_limit_l_min -22
_diffrn_reflns_number 13589
_diffrn_reflns_theta_full 27.7
_diffrn_reflns_theta_max 27.7
_diffrn_standards_decay_% 0
_exptl_absorpt_coefficient_mu .215
_exptl_absorpt_correction_T_max .9861
_exptl_absorpt_correction_T_min .9496
_exptl_absorpt_correction_type numerical
_exptl_absorpt_process_details 'XRED; Stoe & Cie, 1999'
_exptl_crystal_colour colorless
_exptl_crystal_density_diffrn 1.459
_exptl_crystal_density_meas ?
_exptl_crystal_description prism
_exptl_crystal_F_000 476
_exptl_crystal_size_max .21
_exptl_crystal_size_mid .174
_exptl_crystal_size_min .065
_refine_diff_density_max .681
_refine_diff_density_min -.788
_refine_ls_abs_structure_details none
_refine_ls_extinction_coef .00000
_refine_ls_extinction_method none
_refine_ls_goodness_of_fit_ref 1.33(2)
_refine_ls_hydrogen_treatment mixed
_refine_ls_number_parameters 313
_refine_ls_number_reflns 2529
_refine_ls_R_factor_gt .038
_refine_ls_shift/su_max .007
_refine_ls_structure_factor_coef F
_refine_ls_weighting_details \w=1/[\s^2^(Fo)+0.0003(Fo^2^)]
_refine_ls_weighting_scheme calc
_refine_ls_wR_factor_ref .038
_reflns_number_gt 2418
_reflns_number_total 4598
_reflns_threshold_expression 'refl observed if Fo > 3.99 \s(Fo)'
_cod_data_source_file b820737b.txt
_cod_data_source_block STAG
_cod_depositor_comments
;
The following automatic conversions were performed:

'_exptl_crystal_density_meas' value 'not_measured' was changed to '?'
- the value is perceived as not measured.

Automatic conversion script
Id: cif_fix_values 3008 2015-01-20 13:52:24Z robertas 
;
_cod_database_code 7200718

loop_
_symmetry_equiv_pos_as_xyz
+x,+y,+z
-x,-y,-z

loop_
_atom_site_label
_atom_site_fract_x
_atom_site_fract_y
_atom_site_fract_z
_atom_site_U_iso_or_equiv
_atom_site_occupancy
_atom_site_adp_type
N1a .1313(4) .3104(3) .04682(13) .0218(10) 1.00000 Uani
N2a .1808(4) .3208(3) -.07398(13) .0219(10) 1.00000 Uani
C1a .2211(4) .4739(4) .03743(14) .0202(11) 1.00000 Uani
C2a .2799(5) .6114(4) .08928(15) .0272(12) 1.00000 Uani
C3a .3695(5) .7564(4) .05936(16) .0307(13) 1.00000 Uani
C4a .4007(4) .7622(4) -.01795(17) .0304(13) 1.00000 Uani
C5a .3431(4) .6253(4) -.06972(15) .0260(12) 1.00000 Uani
C6a .2520(4) .4794(3) -.04009(14) .0200(11) 1.00000 Uani
C7a .1122(4) .2228(4) -.02025(15) .0221(12) 1.00000 Uani
C8a .0250(4) .0433(4) -.03610(15) .0277(12) 1.00000 Uani
N1b .4294(4) .1861(3) .57234(13) .0233(10) 1.00000 Uani
N2b .3310(4) .1743(3) .44696(13) .0216(10) 1.00000 Uani
C1b .3046(4) .0297(4) .55129(15) .0216(11) 1.00000 Uani
C2b .2423(4) -.1017(4) .59553(15) .0258(12) 1.00000 Uani
C3b .1144(4) -.2412(4) .55527(16) .0275(12) 1.00000 Uani
C4b .0518(4) -.2499(4) .47447(17) .0268(12) 1.00000 Uani
C5b .1125(4) -.1185(4) .43082(15) .0237(12) 1.00000 Uani
C6b .2418(4) .0224(4) .47128(15) .0205(11) 1.00000 Uani
C7b .4424(4) .2692(4) .50899(15) .0219(12) 1.00000 Uani
C8b .5626(4) .4418(4) .50677(16) .0270(12) 1.00000 Uani
S1 .23987(10) .17020(9) .23297(4) .0237(3) 1.00000 Uani
O1 .3356(4) .2811(3) .30242(11) .0416(10) 1.00000 Uani
O2 .1712(3) .0035(3) .25670(12) .0349(9) 1.00000 Uani
O3 .0726(3) .2213(3) .19407(10) .0273(9) 1.00000 Uani
O4 .3745(3) .1765(3) .17738(12) .0432(11) 1.00000 Uani
O1w -.1982(3) -.2085(3) .22074(11) .0307(9) 1.00000 Uani
O2w .3592(3) -.2439(3) .28302(12) .0343(9) 1.00000 Uani
O3w .6808(4) .0563(3) .19968(15) .0451(11) 1.00000 Uani
O4w .6960(4) .5216(3) .31475(14) .0472(11) 1.00000 Uani
O5w .0544(5) .5018(4) .2897(3) .107(2) 1.00000 Uani
H01a .103(5) .268(4) .0919(18) .04000 1.00000 Uiso
H02a .181(5) .281(4) -.1244(19) .04000 1.00000 Uiso
H2a .25953 .60665 .14370 .04000 1.00000 Uiso
H3a .41129 .85718 .09333 .04000 1.00000 Uiso
H4a .46632 .86686 -.03598 .04000 1.00000 Uiso
H5a .36527 .62982 -.12385 .04000 1.00000 Uiso
H81a -.09382 .02251 -.07453 .04000 1.00000 Uiso
H82a .11888 -.00111 -.05776 .04000 1.00000 Uiso
H01b .493(5) .217(4) .6194(19) .04000 1.00000 Uiso
H02b .330(5) .204(4) .3977(19) .04000 1.00000 Uiso
H2b .28709 -.09538 .65172 .04000 1.00000 Uiso
H3b .06567 -.33631 .58376 .04000 1.00000 Uiso
H4b -.03732 -.35185 .44834 .04000 1.00000 Uiso
H5b .06711 -.12434 .37447 .04000 1.00000 Uiso
H81b .65083 .47674 .55677 .04000 1.00000 Uiso
H82b .63977 .44791 .46452 .04000 1.00000 Uiso
H11w -.273(4) -.148(3) .2122(18) .04000 1.00000 Uiso
H12w -.082(3) -.149(3) .2363(17) .04000 1.00000 Uiso
H21w .330(4) -.155(3) .2736(18) .04000 1.00000 Uiso
H22w .256(3) -.321(3) .2831(17) .04000 1.00000 Uiso
H31w .784(3) .122(3) .1964(18) .04000 1.00000 Uiso
H32w .592(4) .101(3) .1931(19) .04000 1.00000 Uiso
H41w .698(4) .602(3) .2893(15) .04000 1.00000 Uiso
H42w .590(4) .449(3) .3008(15) .04000 1.00000 Uiso
H51w .071(4) .414(3) .2790(17) .04000 1.00000 Uiso
H52w -.052(3) .488(3) .3005(17) .04000 1.00000 Uiso

loop_
_atom_site_aniso_label
_atom_site_aniso_U_11
_atom_site_aniso_U_22
_atom_site_aniso_U_33
_atom_site_aniso_U_12
_atom_site_aniso_U_13
_atom_site_aniso_U_23
N1a .0246(12) .0213(12) .0192(11) .0053(10) .0049(9) .0066(10)
N2a .0261(13) .0177(12) .0222(12) .0043(11) .0080(10) .0043(10)
C1a .0197(13) .0165(14) .0243(13) .0041(12) .0040(11) .0079(11)
C2a .0303(15) .0254(16) .0251(14) .0082(13) .0018(12) .0004(12)
C3a .0325(16) .0195(15) .0346(16) .0021(14) .0001(13) -.0039(12)
C4a .0254(15) .0184(15) .0428(17) -.0007(13) .0038(13) .0087(13)
C5a .0256(14) .0210(15) .0313(15) .0051(13) .0062(12) .0089(12)
C6a .0171(13) .0195(14) .0232(13) .0050(12) .0028(11) .0031(11)
C7a .0205(14) .0218(15) .0249(14) .0065(12) .0051(11) .0064(11)
C8a .0371(17) .0173(15) .0257(14) .0017(13) .0068(12) .0043(11)
N1b .0247(12) .0204(12) .0235(12) .0064(11) .0005(10) .0004(10)
N2b .0250(12) .0201(12) .0206(11) .0061(10) .0058(10) .0061(10)
C1b .0215(14) .0202(15) .0250(14) .0076(12) .0067(11) .0021(11)
C2b .0282(15) .0260(15) .0279(14) .0126(13) .0084(12) .0094(12)
C3b .0286(15) .0194(15) .0397(16) .0091(13) .0153(13) .0120(12)
C4b .0235(14) .0172(14) .0415(17) .0061(13) .0110(13) -.0002(12)
C5b .0240(14) .0224(15) .0248(14) .0065(13) .0052(11) .0004(11)
C6b .0183(13) .0186(14) .0283(14) .0082(12) .0093(11) .0057(11)
C7b .0186(14) .0200(15) .0294(15) .0082(12) .0050(11) .0027(12)
C8b .0207(14) .0180(15) .0398(16) .0023(12) .0030(12) .0040(12)
S1 .0215(4) .0250(4) .0238(4) .0041(3) .0048(3) .0097(3)
O1 .0488(14) .0365(13) .0289(11) -.0010(11) -.0020(10) .0069(10)
O2 .0336(11) .0276(12) .0423(12) .0070(10) .0037(9) .0158(9)
O3 .0228(10) .0323(11) .0296(10) .0100(9) .0070(8) .0118(9)
O4 .0318(12) .0651(16) .0434(13) .0229(12) .0179(10) .0258(11)
O1w .0300(11) .0285(11) .0348(11) .0110(9) .0037(9) .0022(9)
O2w .0370(12) .0293(12) .0335(11) .0080(11) -.0004(10) .0019(10)
O3w .0241(11) .0293(12) .0824(17) .0079(11) .0073(12) .0163(12)
O4w .0392(13) .0349(14) .0585(15) -.0027(11) .0036(11) .0148(11)
O5w .0676(19) .0310(14) .230(4) .0019(14) .077(3) -.024(2)

loop_
_atom_type_symbol
_atom_type_scat_source
_atom_type_scat_dispersion_real
_atom_type_scat_dispersion_imag
C Int._Tables_Vol_IV_Tables_2.2B_and_2.3.1 .002 .002
H Int._Tables_Vol_IV_Tables_2.2B_and_2.3.1 0 0
N Int._Tables_Vol_IV_Tables_2.2B_and_2.3.1 .004 .003
O Int._Tables_Vol_IV_Tables_2.2B_and_2.3.1 .008 .006
S Int._Tables_Vol_IV_Tables_2.2B_and_2.3.1 .11 .124

loop_
_geom_angle_atom_site_label_1
_geom_angle_atom_site_label_2
_geom_angle_atom_site_label_3
_geom_angle_site_symmetry_1
_geom_angle_site_symmetry_2
_geom_angle_site_symmetry_3
_geom_angle
C1a N1a C7a . . . 108.9(3)
C1a N1a H01a . . . 126.0(19)
C7a N1a H01a . . . 125(2)
C6a N2a C7a . . . 108.7(3)
C6a N2a H02a . . . 129.2(18)
C7a N2a H02a . . . 122.0(19)
N1a C1a C2a . . . 131.8(3)
N1a C1a C6a . . . 105.9(3)
C2a C1a C6a . . . 122.3(3)
C1a C2a C3a . . . 116.0(3)
C2a C3a C4a . . . 121.9(3)
C3a C4a C5a . . . 122.3(3)
C4a C5a C6a . . . 116.0(3)
N2a C6a C1a . . . 106.8(3)
N2a C6a C5a . . . 131.7(3)
C1a C6a C5a . . . 121.5(3)
N1a C7a N2a . . . 109.7(3)
N1a C7a C8a . . . 126.8(3)
N2a C7a C8a . . . 123.5(3)
C7a C8a C8a . . 2 113.5(3)
C1b N1b C7b . . . 109.1(2)
C1b N1b H01b . . . 123(3)
C7b N1b H01b . . . 128(3)
C6b N2b C7b . . . 108.6(3)
C6b N2b H02b . . . 127.9(18)
C7b N2b H02b . . . 123.1(18)
N1b C1b C2b . . . 131.4(3)
N1b C1b C6b . . . 106.2(3)
C2b C1b C6b . . . 122.3(3)
C1b C2b C3b . . . 116.2(3)
C2b C3b C4b . . . 121.8(3)
C3b C4b C5b . . . 121.9(3)
C4b C5b C6b . . . 116.4(3)
N2b C6b C1b . . . 106.6(2)
N2b C6b C5b . . . 132.0(3)
C1b C6b C5b . . . 121.4(3)
N1b C7b N2b . . . 109.4(3)
N1b C7b C8b . . . 125.7(3)
N2b C7b C8b . . . 124.8(3)
C7b C8b C8b . . 2_666 112.3(3)
O1 S1 O2 . . . 109.10(12)
O1 S1 O3 . . . 109.12(13)
O1 S1 O4 . . . 110.56(12)
O2 S1 O3 . . . 109.99(11)
O2 S1 O4 . . . 110.01(14)
O3 S1 O4 . . . 108.04(13)
H11w O1w H12w . . . 109(3)
H21w O2w H22w . . . 109(3)
H31w O3w H32w . . . 110(3)
H41w O4w H42w . . . 110(3)
H51w O5w H52w . . . 110(3)

loop_
_geom_bond_atom_site_label_1
_geom_bond_atom_site_label_2
_geom_bond_site_symmetry_1
_geom_bond_site_symmetry_2
_geom_bond_distance
N1a C1a . . 1.398(4)
N1a C7a . . 1.333(4)
N1a H01a . . .90(4)
N2a C6a . . 1.389(4)
N2a C7a . . 1.335(4)
N2a H02a . . .93(4)
C1a C2a . . 1.385(4)
C1a C6a . . 1.398(4)
C2a C3a . . 1.389(4)
C3a C4a . . 1.395(5)
C4a C5a . . 1.381(4)
C5a C6a . . 1.396(4)
C7a C8a . . 1.491(4)
C8a C8a . 2 1.518(4)
N1b C1b . . 1.394(3)
N1b C7b . . 1.333(4)
N1b H01b . . .87(3)
N2b C6b . . 1.394(4)
N2b C7b . . 1.338(3)
N2b H02b . . .90(4)
C1b C2b . . 1.394(4)
C1b C6b . . 1.391(4)
C2b C3b . . 1.383(4)
C3b C4b . . 1.403(4)
C4b C5b . . 1.385(4)
C5b C6b . . 1.395(4)
C7b C8b . . 1.499(4)
C8b C8b . 2_666 1.533(5)
S1 O1 . . 1.4654(19)
S1 O2 . . 1.473(3)
S1 O3 . . 1.485(3)
S1 O4 . . 1.464(3)
O1w H11w . . .85(3)
O1w H12w . . .851(18)
O2w H21w . . .87(3)
O2w H22w . . .850(19)
O3w H31w . . .82(2)
O3w H32w . . .84(3)
O4w H41w . . .83(3)
O4w H42w . . .836(19)
O5w H51w . . .82(3)
O5w H52w . . .80(3)

loop_
_geom_hbond_atom_site_label_D
_geom_hbond_atom_site_label_H
_geom_hbond_atom_site_label_A
_geom_hbond_site_symmetry_D
_geom_hbond_site_symmetry_H
_geom_hbond_site_symmetry_A
_geom_hbond_distance_DH
_geom_hbond_distance_HA
_geom_hbond_distance_DA
_geom_hbond_angle_DHA
N1a H01a O3 . . . 0.90(3) 1.86(3) 2.754(3) 169(3)
N2a H02a O1w . . 2_555 0.93(3) 1.80(3) 2.728(3) 176(3)
N1b H01b O2w . . 2_656 0.87(3) 1.84(3) 2.696(3) 168(3)
N2b H02b O1 . . . 0.90(3) 1.80(3) 2.705(3) 175(3)
O1w H11w O3w . . 1_455 0.85(3) 1.89(2) 2.679(3) 152(2)
O1w H12w O2 . . . 0.85(2) 1.91(2) 2.752(3) 171(3)
O2w H21w O2 . . . 0.87(2) 2.02(2) 2.848(3) 160(2)
O2w H22w O5w . . 1_545 0.85(2) 1.83(2) 2.656(3) 173(2)
O3w H31w O3 . . 1_655 0.82(2) 2.03(2) 2.815(3) 161(2)
O3w H32w O4 . . . 0.84(3) 1.86(3) 2.690(4) 173(2)
O4w H41w O1w . . 1_665 0.83(2) 2.08(2) 2.874(3) 159(3)
O4w H42w O1 . . . 0.84(2) 2.01(2) 2.814(3) 162(3)
O5w H51w O3 . . . 0.82(3) 2.18(3) 2.925(4) 151(3)
O5w H52w O4w . . 1_455 0.80(3) 1.98(3) 2.751(4) 162(3)

loop_
_geom_torsion_atom_site_label_1
_geom_torsion_atom_site_label_2
_geom_torsion_atom_site_label_3
_geom_torsion_atom_site_label_4
_geom_torsion_site_symmetry_1
_geom_torsion_site_symmetry_2
_geom_torsion_site_symmetry_3
_geom_torsion_site_symmetry_4
_geom_torsion
C7a N1a C1a C2a . . . . -177.2(4)
C7a N1a C1a C6a . . . . .9(3)
H01a N1a C1a C2a . . . . -4(3)
H01a N1a C1a C6a . . . . 175(3)
C1a N1a C7a N2a . . . . -1.4(4)
C1a N1a C7a C8a . . . . 179.7(3)
H01a N1a C7a N2a . . . . -175(3)
H01a N1a C7a C8a . . . . 6(3)
C7a N2a C6a C1a . . . . -.7(4)
C7a N2a C6a C5a . . . . 177.9(3)
H02a N2a C6a C1a . . . . -179(3)
H02a N2a C6a C5a . . . . 0(3)
C6a N2a C7a N1a . . . . 1.3(4)
C6a N2a C7a C8a . . . . -179.8(3)
H02a N2a C7a N1a . . . . 179(3)
H02a N2a C7a C8a . . . . -2(3)
N1a C1a C2a C3a . . . . 178.8(3)
C6a C1a C2a C3a . . . . .9(5)
N1a C1a C6a N2a . . . . -.2(3)
N1a C1a C6a C5a . . . . -178.9(3)
C2a C1a C6a N2a . . . . 178.2(3)
C2a C1a C6a C5a . . . . -.5(5)
C1a C2a C3a C4a . . . . -.9(5)
C2a C3a C4a C5a . . . . .7(5)
C3a C4a C5a C6a . . . . -.3(5)
C4a C5a C6a N2a . . . . -178.2(3)
C4a C5a C6a C1a . . . . .2(5)
N1a C7a C8a C8a . . . 2 -6.7(5)
N2a C7a C8a C8a . . . 2 174.6(3)
C7b N1b C1b C2b . . . . -179.4(4)
C7b N1b C1b C6b . . . . -.2(4)
H01b N1b C1b C2b . . . . 5(3)
H01b N1b C1b C6b . . . . -176(3)
C1b N1b C7b N2b . . . . .2(4)
C1b N1b C7b C8b . . . . -179.8(3)
H01b N1b C7b N2b . . . . 175(4)
H01b N1b C7b C8b . . . . -5(4)
C7b N2b C6b C1b . . . . .0(4)
C7b N2b C6b C5b . . . . 179.6(4)
H02b N2b C6b C1b . . . . 173(3)
H02b N2b C6b C5b . . . . -8(3)
C6b N2b C7b N1b . . . . -.2(4)
C6b N2b C7b C8b . . . . 179.9(3)
H02b N2b C7b N1b . . . . -173(3)
H02b N2b C7b C8b . . . . 7(3)
N1b C1b C2b C3b . . . . 179.4(4)
C6b C1b C2b C3b . . . . .3(5)
N1b C1b C6b N2b . . . . .1(4)
N1b C1b C6b C5b . . . . -179.5(3)
C2b C1b C6b N2b . . . . 179.4(3)
C2b C1b C6b C5b . . . . -.3(5)
C1b C2b C3b C4b . . . . .2(5)
C2b C3b C4b C5b . . . . -.9(5)
C3b C4b C5b C6b . . . . 1.0(5)
C4b C5b C6b N2b . . . . -179.9(4)
C4b C5b C6b C1b . . . . -.4(5)
N1b C7b C8b C8b . . . 2_666 -108.6(4)
N2b C7b C8b C8b . . . 2_666 71.4(4)
